data_7204229
loop_
_publ_author_name
'Marcello Nicoletti'
'David O'Hagan'
'Alexandra M. Z. Slawin'

_publ_section_title
;
 The asymmetric Bischler--Napieralski reaction: preparation of
 1,3,4-trisubstituted 1,2,3,4-tetrahydroisoquinolines
;
_journal_issue 1
_journal_name_full 'J. Chem. Soc., Perkin Trans. 1'
_journal_page_first 116
_journal_page_last 121
_journal_paper_doi 10.1039/b106942j
_journal_year 2002
_chemical_formula_moiety 'C19 H21 N'
_chemical_formula_sum 'C19 H21 N'
_chemical_formula_weight 263.37
_chemical_name_systematic
;
?
;
_space_group_IT_number 19
_symmetry_cell_setting orthorhombic
_symmetry_space_group_name_Hall 'P 2ac 2ab'
_symmetry_space_group_name_H-M 'P 21 21 21'
_atom_sites_solution_hydrogens geom
_atom_sites_solution_primary direct
_atom_sites_solution_secondary difmap
_audit_creation_method SHELXL-97
_cell_angle_alpha 90.00
_cell_angle_beta 90.00
_cell_angle_gamma 90.00
_cell_formula_units_Z 4
_cell_length_a 5.9721(3)
_cell_length_b 8.5759(4)
_cell_length_c 30.5762(9)
_cell_measurement_reflns_used 59
_cell_measurement_temperature 293(2)
_cell_measurement_theta_max 168
_cell_measurement_theta_min 12
_cell_volume 1565.99(12)
_computing_cell_refinement 'Bruker SMART'
_computing_data_collection 'Bruker SMART'
_computing_data_reduction 'Bruker SHELXTL'
_computing_molecular_graphics 'Bruker SHELXTL'
_computing_publication_material 'Bruker SHELXTL'
_computing_structure_refinement 'SHELXL-97 (Sheldrick, 1997)'
_computing_structure_solution 'SHELXS-97 (Sheldrick, 1990)'
_diffrn_ambient_temperature 293(2)
_diffrn_detector_area_resol_mean 0.9
_diffrn_measured_fraction_theta_full 0.988
_diffrn_measured_fraction_theta_max 0.988
_diffrn_measurement_device_type 'CCD area detector'
_diffrn_measurement_method 'phi and omega scans'
_diffrn_radiation_monochromator graphite
_diffrn_radiation_source 'fine-focus sealed tube'
_diffrn_radiation_type MoK\a
_diffrn_radiation_wavelength 0.71073
_diffrn_reflns_av_R_equivalents 0.0709
_diffrn_reflns_av_sigmaI/netI 0.0669
_diffrn_reflns_limit_h_max 6
_diffrn_reflns_limit_h_min -5
_diffrn_reflns_limit_k_max 9
_diffrn_reflns_limit_k_min -9
_diffrn_reflns_limit_l_max 32
_diffrn_reflns_limit_l_min -33
_diffrn_reflns_number 7903
_diffrn_reflns_theta_full 23.23
_diffrn_reflns_theta_max 23.23
_diffrn_reflns_theta_min 2.47
_exptl_absorpt_coefficient_mu 0.064
_exptl_absorpt_correction_T_max 1.00000
_exptl_absorpt_correction_T_min 0.862945
_exptl_absorpt_correction_type sadabs
_exptl_crystal_colour colourless
_exptl_crystal_density_diffrn 1.117
_exptl_crystal_density_method 'not measured'
_exptl_crystal_description prism
_exptl_crystal_F_000 568
_exptl_crystal_size_max .1
_exptl_crystal_size_mid .1
_exptl_crystal_size_min .07
_refine_diff_density_max 0.071
_refine_diff_density_min -0.076
_refine_diff_density_rms 0.020
_refine_ls_abs_structure_details 'Flack H D (1983), Acta Cryst. A39, 876-881'
_refine_ls_abs_structure_Flack 7(4)
_refine_ls_extinction_coef 0.055(4)
_refine_ls_extinction_expression Fc^*^=kFc[1+0.001xFc^2^\l^3^/sin(2\q)]^-1/4^
_refine_ls_extinction_method SHELXL
_refine_ls_goodness_of_fit_ref 0.872
_refine_ls_hydrogen_treatment mixed
_refine_ls_matrix_type full
_refine_ls_number_parameters 182
_refine_ls_number_reflns 2244
_refine_ls_number_restraints 0
_refine_ls_restrained_S_all 0.872
_refine_ls_R_factor_all 0.0474
_refine_ls_R_factor_gt 0.0344
_refine_ls_shift/su_max 0.004
_refine_ls_shift/su_mean 0.001
_refine_ls_structure_factor_coef Fsqd
_refine_ls_weighting_details 'calc w=1/[\s^2^(Fo^2^)+(0.0292P)^2^+0.0000P] where P=(Fo^2^+2Fc^2^)/3'
_refine_ls_weighting_scheme calc
_refine_ls_wR_factor_gt 0.0647
_refine_ls_wR_factor_ref 0.0678
_reflns_number_gt 1739
_reflns_number_total 2244
_reflns_threshold_expression >2sigma(I)
_cod_data_source_file b106942j.txt
_cod_data_source_block 12
_cod_depositor_comments
;
The following automatic conversions were performed:
'_symmetry_cell_setting' value 'Orthorhombic' changed to 'orthorhombic'
according to '/home/saulius/struct/CIF-dictionaries/cif_core.dic'
dictionary named 'cif_core.dic' version 2.4.1 from 2010-06-29.

Automatic conversion script
Id: cif_fix_enum 1527 2010-12-29 10:47:43Z saulius 
;
_cod_original_sg_symbol_H-M P2(1)2(1)2(1)
_cod_database_code 7204229

loop_
_symmetry_equiv_pos_as_xyz
'x, y, z'
'-x+1/2, -y, z+1/2'
'-x, y+1/2, -z+1/2'
'x+1/2, -y+1/2, -z'

loop_
_atom_site_label
_atom_site_type_symbol
_atom_site_fract_x
_atom_site_fract_y
_atom_site_fract_z
_atom_site_U_iso_or_equiv
_atom_site_adp_type
_atom_site_occupancy
_atom_site_symmetry_multiplicity
_atom_site_calc_flag
_atom_site_refinement_flags
_atom_site_disorder_assembly
_atom_site_disorder_group
C1 C 0.5480(3) 0.9558(2) 0.05523(5) 0.0508(5) Uani 1 1 d . . .
N2 N 0.4143(3) 0.87034(16) 0.07767(4) 0.0545(4) Uani 1 1 d . . .
C3 C 0.2671(3) 0.94568(19) 0.10994(5) 0.0487(4) Uani 1 1 d . . .
H3A H 0.1382 0.9873 0.0939 0.058 Uiso 1 1 calc R . .
C4 C 0.3808(3) 1.08440(19) 0.13277(5) 0.0484(5) Uani 1 1 d . . .
H4A H 0.5113 1.0427 0.1483 0.058 Uiso 1 1 calc R . .
C5 C 0.4696(3) 1.1943(2) 0.09792(5) 0.0466(4) Uani 1 1 d . . .
C6 C 0.5622(3) 1.12738(19) 0.06051(5) 0.0471(4) Uani 1 1 d . . .
C7 C 0.6612(3) 1.2230(2) 0.02902(5) 0.0575(5) Uani 1 1 d . . .
H7A H 0.7253 1.1790 0.0042 0.069 Uiso 1 1 calc R . .
C8 C 0.6644(3) 1.3820(2) 0.03454(6) 0.0630(5) Uani 1 1 d . . .
H8A H 0.7313 1.4449 0.0135 0.076 Uiso 1 1 calc R . .
C9 C 0.5695(3) 1.4487(2) 0.07093(6) 0.0615(5) Uani 1 1 d . . .
H9A H 0.5698 1.5565 0.0743 0.074 Uiso 1 1 calc R . .
C10 C 0.4735(3) 1.3549(2) 0.10249(5) 0.0567(5) Uani 1 1 d . . .
H10A H 0.4104 1.4003 0.1272 0.068 Uiso 1 1 calc R . .
C11 C 0.6922(4) 0.8778(2) 0.02148(5) 0.0684(6) Uani 1 1 d . . .
H11A H 0.6648 0.7675 0.0219 0.103 Uiso 1 1 calc R . .
H11B H 0.8470 0.8973 0.0279 0.103 Uiso 1 1 calc R . .
H11C H 0.6569 0.9187 -0.0069 0.103 Uiso 1 1 calc R . .
C12 C 0.1770(3) 0.8215(2) 0.14160(5) 0.0586(5) Uani 1 1 d . . .
H12A H 0.0802 0.8750 0.1627 0.070 Uiso 1 1 calc R . .
C13 C 0.3629(3) 0.7428(2) 0.16738(6) 0.0736(6) Uani 1 1 d . . .
H13A H 0.2994 0.6663 0.1866 0.110 Uiso 1 1 calc R . .
H13B H 0.4420 0.8195 0.1842 0.110 Uiso 1 1 calc R . .
H13C H 0.4647 0.6928 0.1475 0.110 Uiso 1 1 calc R . .
C14 C 0.0339(4) 0.7020(2) 0.11804(7) 0.0807(6) Uani 1 1 d . . .
H14A H -0.0196 0.6262 0.1386 0.121 Uiso 1 1 calc R . .
H14B H 0.1219 0.6509 0.0960 0.121 Uiso 1 1 calc R . .
H14C H -0.0911 0.7533 0.1045 0.121 Uiso 1 1 calc R . .
C15 C 0.2354(3) 1.16331(18) 0.16658(5) 0.0495(5) Uani 1 1 d . . .
C16 C 0.3033(3) 1.1735(2) 0.20959(5) 0.0662(6) Uani 1 1 d . . .
H16A H 0.4385 1.1291 0.2181 0.079 Uiso 1 1 calc R . .
C17 C 0.1714(4) 1.2497(3) 0.24038(6) 0.0882(7) Uani 1 1 d . . .
H17A H 0.2192 1.2558 0.2693 0.106 Uiso 1 1 calc R . .
C18 C -0.0271(4) 1.3153(3) 0.22858(7) 0.0858(7) Uani 1 1 d . . .
H18A H -0.1140 1.3670 0.2493 0.103 Uiso 1 1 calc R . .
C19 C -0.0978(3) 1.3050(2) 0.18625(7) 0.0726(6) Uani 1 1 d . . .
H19A H -0.2340 1.3487 0.1781 0.087 Uiso 1 1 calc R . .
C20 C 0.0318(3) 1.2303(2) 0.15567(6) 0.0624(5) Uani 1 1 d . . .
H20A H -0.0183 1.2245 0.1269 0.075 Uiso 1 1 calc R . .

loop_
_atom_site_aniso_label
_atom_site_aniso_U_11
_atom_site_aniso_U_22
_atom_site_aniso_U_33
_atom_site_aniso_U_23
_atom_site_aniso_U_13
_atom_site_aniso_U_12
C1 0.0572(12) 0.0510(11) 0.0444(10) 0.0011(9) -0.0010(9) 0.0004(11)
N2 0.0644(10) 0.0506(9) 0.0484(8) -0.0019(7) 0.0018(8) -0.0050(8)
C3 0.0483(10) 0.0476(10) 0.0501(9) 0.0015(8) 0.0016(9) -0.0017(9)
C4 0.0500(11) 0.0498(11) 0.0456(9) 0.0010(8) -0.0017(8) -0.0015(9)
C5 0.0431(10) 0.0484(11) 0.0483(10) 0.0009(8) -0.0039(8) -0.0028(9)
C6 0.0466(11) 0.0470(10) 0.0477(9) -0.0006(8) 0.0004(9) -0.0034(9)
C7 0.0563(12) 0.0587(13) 0.0576(11) 0.0024(9) 0.0097(9) -0.0009(11)
C8 0.0675(14) 0.0529(12) 0.0687(12) 0.0099(10) 0.0114(11) -0.0087(11)
C9 0.0648(14) 0.0467(10) 0.0731(12) 0.0017(11) 0.0071(12) -0.0052(10)
C10 0.0609(13) 0.0554(12) 0.0539(11) -0.0061(9) 0.0010(10) -0.0051(10)
C11 0.0870(16) 0.0568(11) 0.0613(11) -0.0037(9) 0.0151(11) 0.0044(12)
C12 0.0638(12) 0.0516(11) 0.0605(11) 0.0048(9) 0.0087(10) -0.0021(10)
C13 0.0943(16) 0.0643(13) 0.0621(11) 0.0118(10) -0.0016(12) -0.0006(12)
C14 0.0808(14) 0.0658(14) 0.0956(14) 0.0123(12) -0.0017(13) -0.0227(13)
C15 0.0543(12) 0.0484(10) 0.0456(9) 0.0002(8) 0.0025(9) -0.0065(9)
C16 0.0673(13) 0.0804(14) 0.0510(10) -0.0021(10) -0.0033(10) -0.0020(12)
C17 0.0951(18) 0.118(2) 0.0512(11) -0.0165(12) 0.0054(13) 0.0033(17)
C18 0.0879(18) 0.1002(18) 0.0694(14) -0.0138(13) 0.0258(14) 0.0050(16)
C19 0.0641(13) 0.0815(14) 0.0722(13) -0.0056(11) 0.0103(12) 0.0110(13)
C20 0.0602(12) 0.0709(13) 0.0561(10) -0.0066(10) 0.0001(10) 0.0031(11)

loop_
_atom_type_symbol
_atom_type_description
_atom_type_scat_dispersion_real
_atom_type_scat_dispersion_imag
_atom_type_scat_source
C C 0.0033 0.0016 'International Tables Vol C Tables 4.2.6.8 and 6.1.1.4'
H H 0.0000 0.0000 'International Tables Vol C Tables 4.2.6.8 and 6.1.1.4'
N N 0.0061 0.0033 'International Tables Vol C Tables 4.2.6.8 and 6.1.1.4'

loop_
_geom_angle_atom_site_label_1
_geom_angle_atom_site_label_2
_geom_angle_atom_site_label_3
_geom_angle
_geom_angle_site_symmetry_1
_geom_angle_site_symmetry_3
_geom_angle_publ_flag
N2 C1 C6 122.98(16) . . ?
N2 C1 C11 118.03(16) . . ?
C6 C1 C11 118.97(16) . . ?
C1 N2 C3 118.68(14) . . ?
N2 C3 C12 109.12(14) . . ?
N2 C3 C4 112.35(14) . . ?
C12 C3 C4 113.88(12) . . ?
C15 C4 C5 113.77(14) . . ?
C15 C4 C3 113.78(14) . . ?
C5 C4 C3 108.43(12) . . ?
C10 C5 C6 119.05(15) . . ?
C10 C5 C4 123.55(15) . . ?
C6 C5 C4 117.31(15) . . ?
C5 C6 C7 119.46(15) . . ?
C5 C6 C1 118.38(15) . . ?
C7 C6 C1 122.15(15) . . ?
C8 C7 C6 120.26(17) . . ?
C7 C8 C9 120.49(17) . . ?
C8 C9 C10 119.63(16) . . ?
C9 C10 C5 121.08(17) . . ?
C14 C12 C13 110.96(15) . . ?
C14 C12 C3 111.48(14) . . ?
C13 C12 C3 112.26(15) . . ?
C16 C15 C20 117.47(17) . . ?
C16 C15 C4 120.81(17) . . ?
C20 C15 C4 121.72(15) . . ?
C15 C16 C17 120.61(19) . . ?
C18 C17 C16 120.54(19) . . ?
C19 C18 C17 119.6(2) . . ?
C18 C19 C20 120.16(19) . . ?
C19 C20 C15 121.62(17) . . ?

loop_
_geom_bond_atom_site_label_1
_geom_bond_atom_site_label_2
_geom_bond_distance
_geom_bond_site_symmetry_2
_geom_bond_publ_flag
C1 N2 1.283(2) . ?
C1 C6 1.483(2) . ?
C1 C11 1.501(2) . ?
N2 C3 1.471(2) . ?
C3 C12 1.536(2) . ?
C3 C4 1.538(2) . ?
C4 C15 1.510(2) . ?
C4 C5 1.518(2) . ?
C5 C10 1.384(2) . ?
C5 C6 1.394(2) . ?
C6 C7 1.396(2) . ?
C7 C8 1.374(2) . ?
C8 C9 1.374(2) . ?
C9 C10 1.381(2) . ?
C12 C14 1.516(3) . ?
C12 C13 1.520(2) . ?
C15 C16 1.379(2) . ?
C15 C20 1.385(2) . ?
C16 C17 1.390(3) . ?
C17 C18 1.361(3) . ?
C18 C19 1.364(3) . ?
C19 C20 1.372(2) . ?

loop_
_geom_torsion_atom_site_label_1
_geom_torsion_atom_site_label_2
_geom_torsion_atom_site_label_3
_geom_torsion_atom_site_label_4
_geom_torsion
_geom_torsion_site_symmetry_1
_geom_torsion_site_symmetry_2
_geom_torsion_site_symmetry_3
_geom_torsion_site_symmetry_4
_geom_torsion_publ_flag
C6 C1 N2 C3 0.4(2) . . . . ?
C11 C1 N2 C3 -178.18(15) . . . . ?
C1 N2 C3 C12 -163.26(15) . . . . ?
C1 N2 C3 C4 -36.0(2) . . . . ?
N2 C3 C4 C15 -179.24(13) . . . . ?
C12 C3 C4 C15 -54.5(2) . . . . ?
N2 C3 C4 C5 53.09(18) . . . . ?
C12 C3 C4 C5 177.80(15) . . . . ?
C15 C4 C5 C10 17.4(2) . . . . ?
C3 C4 C5 C10 145.05(17) . . . . ?
C15 C4 C5 C6 -166.05(15) . . . . ?
C3 C4 C5 C6 -38.4(2) . . . . ?
C10 C5 C6 C7 1.5(2) . . . . ?
C4 C5 C6 C7 -175.23(16) . . . . ?
C10 C5 C6 C1 -177.41(17) . . . . ?
C4 C5 C6 C1 5.8(2) . . . . ?
N2 C1 C6 C5 16.1(2) . . . . ?
C11 C1 C6 C5 -165.34(16) . . . . ?
N2 C1 C6 C7 -162.80(16) . . . . ?
C11 C1 C6 C7 15.8(3) . . . . ?
C5 C6 C7 C8 -1.0(3) . . . . ?
C1 C6 C7 C8 177.89(17) . . . . ?
C6 C7 C8 C9 -0.3(3) . . . . ?
C7 C8 C9 C10 1.1(3) . . . . ?
C8 C9 C10 C5 -0.5(3) . . . . ?
C6 C5 C10 C9 -0.8(3) . . . . ?
C4 C5 C10 C9 175.75(17) . . . . ?
N2 C3 C12 C14 -63.0(2) . . . . ?
C4 C3 C12 C14 170.55(15) . . . . ?
N2 C3 C12 C13 62.18(18) . . . . ?
C4 C3 C12 C13 -64.2(2) . . . . ?
C5 C4 C15 C16 -114.07(18) . . . . ?
C3 C4 C15 C16 121.07(16) . . . . ?
C5 C4 C15 C20 64.8(2) . . . . ?
C3 C4 C15 C20 -60.1(2) . . . . ?
C20 C15 C16 C17 -0.5(3) . . . . ?
C4 C15 C16 C17 178.39(18) . . . . ?
C15 C16 C17 C18 0.0(3) . . . . ?
C16 C17 C18 C19 0.6(4) . . . . ?
C17 C18 C19 C20 -0.7(3) . . . . ?
C18 C19 C20 C15 0.2(3) . . . . ?
C16 C15 C20 C19 0.4(3) . . . . ?
C4 C15 C20 C19 -178.51(16) . . . . ?

loop_
_cod_related_entry_id
_cod_related_entry_database
_cod_related_entry_code
1 ChemSpider 10006907
